data_7230620
loop_
_publ_author_name
'Voronin, Alexander P.'
'Volkova, Tatiana V.'
'Ilyukhin, Andrey B.'
'Trofimova, Tatiana P.'
'Perlovich, German L.'

_publ_section_title
;
 Structural and energetic aspects of adamantane and memantine derivatives
 of sulfonamide molecular crystals: experimental and theoretical
 characterisation
;
_journal_issue 25
_journal_name_full CrystEngComm
_journal_page_first 3476
_journal_paper_doi 10.1039/C8CE00426A
_journal_volume 20
_journal_year 2018
_chemical_formula_moiety 'C18 H24 Br N O2 S'
_chemical_formula_sum 'C18 H24 Br N O2 S'
_chemical_formula_weight 398.35
_space_group_IT_number 14
_space_group_name_Hall '-P 2ybc'
_space_group_name_H-M_alt 'P 1 21/c 1'
_symmetry_cell_setting monoclinic
_symmetry_Int_Tables_number 14
_symmetry_space_group_name_Hall '-P 2ybc'
_symmetry_space_group_name_H-M 'P 1 21/c 1'
_atom_sites_solution_hydrogens difmap
_audit_conform_dict_location ftp://ftp.iucr.org/pub/cif_core.dic
_audit_conform_dict_name cif_core.dic
_audit_conform_dict_version 2.4.3
_audit_creation_date 2017-12-08T21:18:59-00:00
_audit_creation_method 'WinGX routine CIF_UPDATE'
_audit_update_record
;
2017-12-09 deposited with the CCDC.
2018-05-11 downloaded from the CCDC.
;
_cell_angle_alpha 90
_cell_angle_beta 106.420(3)
_cell_angle_gamma 90
_cell_formula_units_Z 4
_cell_length_a 10.5014(3)
_cell_length_b 15.4718(4)
_cell_length_c 11.3326(3)
_cell_measurement_reflns_used 4153
_cell_measurement_temperature 150(2)
_cell_measurement_theta_max 35.75
_cell_measurement_theta_min 3.11
_cell_volume 1766.17(9)
_computing_cell_refinement 'CrysAlis CCD (Oxford Diffraction, 2009)'
_computing_data_collection 'CrysAlis CCD (Oxford Diffraction, 2009)'
_computing_data_reduction 'CrysAlis CCD (Oxford Diffraction, 2009)'
_computing_molecular_graphics 'Bruker SHELXTL'
_computing_publication_material 'Bruker SHELXTL'
_computing_structure_refinement 'SHELXL-2016/6 (Sheldrick, 2016)'
_computing_structure_solution 'SHELXS-2016 (Sheldrick, 2015)'
_diffrn_ambient_temperature 150(2)
_diffrn_detector_area_resol_mean 16.206
_diffrn_measured_fraction_theta_full 0.998
_diffrn_measured_fraction_theta_max 0.921
_diffrn_measurement_device_type 'Xcalibur, Eos'
_diffrn_measurement_method '\w scans'
_diffrn_radiation_monochromator graphite
_diffrn_radiation_type MoK\a
_diffrn_radiation_wavelength 0.71073
_diffrn_reflns_av_R_equivalents 0.0225
_diffrn_reflns_av_unetI/netI 0.039
_diffrn_reflns_Laue_measured_fraction_full 0.998
_diffrn_reflns_Laue_measured_fraction_max 0.921
_diffrn_reflns_limit_h_max 15
_diffrn_reflns_limit_h_min -17
_diffrn_reflns_limit_k_max 25
_diffrn_reflns_limit_k_min -24
_diffrn_reflns_limit_l_max 18
_diffrn_reflns_limit_l_min -18
_diffrn_reflns_number 16291
_diffrn_reflns_point_group_measured_fraction_full 0.998
_diffrn_reflns_point_group_measured_fraction_max 0.921
_diffrn_reflns_theta_full 25.242
_diffrn_reflns_theta_max 35.839
_diffrn_reflns_theta_min 3.232
_diffrn_standards_number 16653
_exptl_absorpt_coefficient_mu 2.455
_exptl_absorpt_correction_T_max 1
_exptl_absorpt_correction_T_min 0.8678
_exptl_absorpt_correction_type multi-scan
_exptl_absorpt_process_details SCALE3
_exptl_crystal_colour colourless
_exptl_crystal_density_diffrn 1.498
_exptl_crystal_description ' prism'
_exptl_crystal_F_000 824
_exptl_crystal_size_max 0.38
_exptl_crystal_size_mid 0.31
_exptl_crystal_size_min 0.29
_refine_diff_density_max 0.521
_refine_diff_density_min -0.739
_refine_diff_density_rms 0.08
_refine_ls_extinction_method none
_refine_ls_goodness_of_fit_ref 0.998
_refine_ls_hydrogen_treatment refall
_refine_ls_matrix_type full
_refine_ls_number_parameters 304
_refine_ls_number_reflns 7633
_refine_ls_number_restraints 0
_refine_ls_restrained_S_all 0.998
_refine_ls_R_factor_all 0.0619
_refine_ls_R_factor_gt 0.0366
_refine_ls_shift/su_max 0.002
_refine_ls_shift/su_mean 0
_refine_ls_structure_factor_coef Fsqd
_refine_ls_weighting_details 'w=1/[\s^2^(Fo^2^)+(0.0400P)^2^+0.5000P] where P=(Fo^2^+2Fc^2^)/3'
_refine_ls_weighting_scheme calc
_refine_ls_wR_factor_gt 0.0781
_refine_ls_wR_factor_ref 0.0876
_reflns_Friedel_coverage 0
_reflns_number_gt 5678
_reflns_number_total 7633
_reflns_threshold_expression 'I > 2\s(I)'
_cod_data_source_file c8ce00426a2.cif
_cod_data_source_block 6
_cod_depositor_comments 'Adding full bibliography for 7230615--7230621.cif.'
_cod_original_sg_symbol_H-M 'P 21/c'
_cod_database_code 7230620

loop_
_symmetry_equiv_pos_as_xyz
'x, y, z'
'-x, y+1/2, -z+1/2'
'-x, -y, -z'
'x, -y-1/2, z-1/2'

loop_
_atom_site_label
_atom_site_type_symbol
_atom_site_fract_x
_atom_site_fract_y
_atom_site_fract_z
_atom_site_U_iso_or_equiv
_atom_site_adp_type
_atom_site_occupancy
_atom_site_site_symmetry_order
_atom_site_calc_flag
Br Br 0.04606(2) 0.66763(2) 0.92323(2) 0.02965(5) Uani 1 1 d
S S -0.16457(3) 0.58420(2) 1.39032(3) 0.01354(6) Uani 1 1 d
O1 O -0.05438(10) 0.59986(7) 1.49795(10) 0.0191(2) Uani 1 1 d
O2 O -0.28337(10) 0.63412(7) 1.37433(9) 0.01736(19) Uani 1 1 d
N1 N -0.19732(11) 0.48340(7) 1.39357(11) 0.0148(2) Uani 1 1 d
H1A H -0.132(2) 0.4533(13) 1.4265(18) 0.025(5) Uiso 1 1 d
C1 C -0.10640(13) 0.60565(9) 1.26074(13) 0.0149(2) Uani 1 1 d
C2 C -0.00505(14) 0.55571(10) 1.23905(14) 0.0203(3) Uani 1 1 d
H2A H 0.031(2) 0.5094(14) 1.2892(19) 0.030(5) Uiso 1 1 d
C3 C 0.04050(15) 0.57378(11) 1.13783(15) 0.0226(3) Uani 1 1 d
H3A H 0.114(2) 0.5391(15) 1.123(2) 0.035(6) Uiso 1 1 d
C4 C -0.01517(15) 0.64211(10) 1.06136(14) 0.0199(3) Uani 1 1 d
C5 C -0.11558(16) 0.69255(11) 1.08250(15) 0.0233(3) Uani 1 1 d
H5A H -0.156(2) 0.7362(16) 1.025(2) 0.041(6) Uiso 1 1 d
C6 C -0.16161(16) 0.67352(10) 1.18295(15) 0.0209(3) Uani 1 1 d
H6A H -0.230(2) 0.7074(14) 1.2019(18) 0.028(5) Uiso 1 1 d
C7 C -0.31453(12) 0.43685(8) 1.31403(11) 0.0126(2) Uani 1 1 d
C8 C -0.34293(14) 0.46154(10) 1.17783(12) 0.0160(2) Uani 1 1 d
H8A H -0.3648(17) 0.5240(12) 1.1661(16) 0.014(4) Uiso 1 1 d
H8B H -0.2662(18) 0.4504(12) 1.1483(17) 0.019(4) Uiso 1 1 d
C9 C -0.46067(14) 0.40796(10) 1.10186(12) 0.0180(3) Uani 1 1 d
H9A H -0.4761(19) 0.4226(13) 1.0149(17) 0.024(5) Uiso 1 1 d
C10 C -0.58289(14) 0.42728(10) 1.14544(13) 0.0184(3) Uani 1 1 d
H10A H -0.6610(18) 0.3947(12) 1.0969(16) 0.018(4) Uiso 1 1 d
H10B H -0.6049(18) 0.4898(12) 1.1351(17) 0.018(4) Uiso 1 1 d
C11 C -0.55697(13) 0.40219(9) 1.28158(12) 0.0159(2) Uani 1 1 d
C12 C -0.43744(13) 0.45471(9) 1.35781(12) 0.0148(2) Uani 1 1 d
H12A H -0.4582(18) 0.5169(12) 1.3535(17) 0.018(4) Uiso 1 1 d
H12B H -0.4176(18) 0.4384(13) 1.4452(17) 0.022(5) Uiso 1 1 d
C13 C -0.28055(14) 0.34054(9) 1.32932(13) 0.0168(2) Uani 1 1 d
H13A H -0.267(2) 0.3261(12) 1.418(2) 0.027(5) Uiso 1 1 d
H13B H -0.2006(19) 0.3292(12) 1.3029(18) 0.019(5) Uiso 1 1 d
C14 C -0.39732(14) 0.28576(9) 1.25379(13) 0.0182(3) Uani 1 1 d
C15 C -0.52118(15) 0.30593(10) 1.29550(13) 0.0184(3) Uani 1 1 d
H15A H -0.5896(18) 0.2725(12) 1.2448(17) 0.021(5) Uiso 1 1 d
H15B H -0.501(2) 0.2898(13) 1.3825(19) 0.027(5) Uiso 1 1 d
C16 C -0.42718(16) 0.31181(10) 1.11796(13) 0.0205(3) Uani 1 1 d
H16A H -0.351(2) 0.3008(13) 1.0869(18) 0.026(5) Uiso 1 1 d
H16B H -0.499(2) 0.2745(13) 1.0672(17) 0.024(5) Uiso 1 1 d
C17 C -0.36329(19) 0.18990(11) 1.26960(19) 0.0306(4) Uani 1 1 d
H17A H -0.284(2) 0.1781(13) 1.2387(19) 0.025(5) Uiso 1 1 d
H17B H -0.437(2) 0.1549(15) 1.221(2) 0.043(7) Uiso 1 1 d
H17C H -0.343(2) 0.1707(14) 1.354(2) 0.037(6) Uiso 1 1 d
C18 C -0.67866(16) 0.42088(13) 1.32551(17) 0.0269(3) Uani 1 1 d
H18A H -0.763(2) 0.3901(14) 1.2707(18) 0.028(5) Uiso 1 1 d
H18B H -0.703(2) 0.4836(15) 1.320(2) 0.034(6) Uiso 1 1 d
H18C H -0.661(2) 0.4023(17) 1.407(2) 0.053(7) Uiso 1 1 d

loop_
_atom_site_aniso_label
_atom_site_aniso_U_11
_atom_site_aniso_U_22
_atom_site_aniso_U_33
_atom_site_aniso_U_23
_atom_site_aniso_U_13
_atom_site_aniso_U_12
Br 0.03413(10) 0.03121(10) 0.02885(9) 0.00194(7) 0.01742(7) -0.00310(7)
S 0.01223(13) 0.01058(13) 0.01658(13) -0.00035(11) 0.00207(10) 0.00063(10)
O1 0.0171(5) 0.0149(5) 0.0211(5) -0.0033(4) -0.0017(4) -0.0006(4)
O2 0.0155(4) 0.0147(4) 0.0219(5) 0.0014(4) 0.0053(4) 0.0039(4)
N1 0.0127(5) 0.0106(5) 0.0182(5) 0.0013(4) -0.0004(4) -0.0002(4)
C1 0.0134(5) 0.0104(5) 0.0206(6) 0.0002(5) 0.0043(4) -0.0009(4)
C2 0.0184(6) 0.0169(6) 0.0264(7) 0.0040(6) 0.0074(5) 0.0046(5)
C3 0.0192(6) 0.0222(7) 0.0287(7) 0.0022(6) 0.0105(6) 0.0040(5)
C4 0.0194(6) 0.0183(6) 0.0235(6) 0.0000(5) 0.0083(5) -0.0047(5)
C5 0.0278(7) 0.0171(7) 0.0277(7) 0.0059(6) 0.0121(6) 0.0039(6)
C6 0.0230(7) 0.0153(6) 0.0265(7) 0.0045(6) 0.0104(6) 0.0052(5)
C7 0.0125(5) 0.0121(5) 0.0118(5) -0.0001(4) 0.0014(4) -0.0021(4)
C8 0.0165(6) 0.0177(6) 0.0138(5) 0.0020(5) 0.0045(4) -0.0035(5)
C9 0.0200(6) 0.0221(7) 0.0111(5) 0.0007(5) 0.0030(4) -0.0048(5)
C10 0.0158(6) 0.0203(7) 0.0162(6) 0.0016(5) 0.0002(5) -0.0015(5)
C11 0.0143(5) 0.0182(6) 0.0158(5) -0.0013(5) 0.0052(4) -0.0030(5)
C12 0.0150(6) 0.0156(6) 0.0141(5) -0.0022(5) 0.0044(4) -0.0010(5)
C13 0.0173(6) 0.0118(6) 0.0190(6) 0.0005(5) 0.0014(5) 0.0006(5)
C14 0.0210(6) 0.0116(6) 0.0204(6) -0.0015(5) 0.0034(5) -0.0026(5)
C15 0.0213(6) 0.0170(6) 0.0164(6) 0.0013(5) 0.0047(5) -0.0062(5)
C16 0.0231(7) 0.0215(7) 0.0174(6) -0.0077(5) 0.0065(5) -0.0043(5)
C17 0.0325(9) 0.0126(7) 0.0409(10) -0.0033(7) 0.0009(7) -0.0021(6)
C18 0.0184(7) 0.0351(9) 0.0304(8) -0.0072(7) 0.0119(6) -0.0051(6)

loop_
_atom_type_symbol
_atom_type_description
_atom_type_scat_dispersion_real
_atom_type_scat_dispersion_imag
_atom_type_scat_source
C C 0.0033 0.0016 'International Tables Vol C Tables 4.2.6.8 and 6.1.1.4'
H H 0 0 'International Tables Vol C Tables 4.2.6.8 and 6.1.1.4'
N N 0.0061 0.0033 'International Tables Vol C Tables 4.2.6.8 and 6.1.1.4'
O O 0.0106 0.006 'International Tables Vol C Tables 4.2.6.8 and 6.1.1.4'
S S 0.1246 0.1234 'International Tables Vol C Tables 4.2.6.8 and 6.1.1.4'
Br Br -0.2901 2.4595 'International Tables Vol C Tables 4.2.6.8 and 6.1.1.4'

loop_
_geom_angle_atom_site_label_1
_geom_angle_atom_site_label_2
_geom_angle_atom_site_label_3
_geom_angle
O2 S O1 118.47(6)
O2 S N1 110.05(6)
O1 S N1 105.67(6)
O2 S C1 106.58(6)
O1 S C1 106.65(7)
N1 S C1 109.15(6)
C7 N1 S 127.13(9)
C7 N1 H1A 116.0(14)
S N1 H1A 114.0(15)
C6 C1 C2 120.71(14)
C6 C1 S 119.18(11)
C2 C1 S 120.11(11)
C3 C2 C1 119.50(14)
C3 C2 H2A 119.0(14)
C1 C2 H2A 121.5(14)
C4 C3 C2 119.10(14)
C4 C3 H3A 121.3(13)
C2 C3 H3A 119.6(13)
C5 C4 C3 121.87(14)
C5 C4 Br 118.55(12)
C3 C4 Br 119.57(12)
C4 C5 C6 118.72(14)
C4 C5 H5A 119.3(14)
C6 C5 H5A 121.8(14)
C1 C6 C5 120.10(14)
C1 C6 H6A 118.4(13)
C5 C6 H6A 121.5(12)
N1 C7 C13 106.01(10)
N1 C7 C12 110.14(11)
C13 C7 C12 109.24(11)
N1 C7 C8 112.36(11)
C13 C7 C8 109.20(11)
C12 C7 C8 109.78(11)
C9 C8 C7 109.05(11)
C9 C8 H8A 109.3(10)
C7 C8 H8A 110.4(10)
C9 C8 H8B 109.1(11)
C7 C8 H8B 111.0(11)
H8A C8 H8B 108.0(15)
C16 C9 C10 109.73(12)
C16 C9 C8 109.71(12)
C10 C9 C8 109.26(12)
C16 C9 H9A 108.2(12)
C10 C9 H9A 111.4(11)
C8 C9 H9A 108.5(12)
C9 C10 C11 110.35(11)
C9 C10 H10A 111.2(11)
C11 C10 H10A 108.3(11)
C9 C10 H10B 109.9(11)
C11 C10 H10B 109.5(11)
H10A C10 H10B 107.6(15)
C18 C11 C15 110.76(12)
C18 C11 C10 110.65(12)
C15 C11 C10 108.47(11)
C18 C11 C12 110.03(12)
C15 C11 C12 108.53(11)
C10 C11 C12 108.34(11)
C7 C12 C11 110.54(11)
C7 C12 H12A 110.8(11)
C11 C12 H12A 110.7(10)
C7 C12 H12B 108.7(11)
C11 C12 H12B 109.6(11)
H12A C12 H12B 106.4(16)
C7 C13 C14 110.49(11)
C7 C13 H13A 107.2(11)
C14 C13 H13A 107.6(12)
C7 C13 H13B 109.3(11)
C14 C13 H13B 110.3(11)
H13A C13 H13B 111.9(17)
C17 C14 C16 110.36(13)
C17 C14 C15 110.63(13)
C16 C14 C15 107.72(12)
C17 C14 C13 110.33(12)
C16 C14 C13 108.57(12)
C15 C14 C13 109.17(12)
C11 C15 C14 111.71(11)
C11 C15 H15A 110.4(12)
C14 C15 H15A 105.5(12)
C11 C15 H15B 109.1(12)
C14 C15 H15B 107.4(12)
H15A C15 H15B 112.6(17)
C9 C16 C14 110.50(12)
C9 C16 H16A 108.2(12)
C14 C16 H16A 111.2(12)
C9 C16 H16B 112.8(11)
C14 C16 H16B 109.6(12)
H16A C16 H16B 104.5(17)
C14 C17 H17A 109.0(11)
C14 C17 H17B 110.6(14)
H17A C17 H17B 107.8(19)
C14 C17 H17C 113.2(13)
H17A C17 H17C 108.2(18)
H17B C17 H17C 108(2)
C11 C18 H18A 111.6(12)
C11 C18 H18B 112.4(13)
H18A C18 H18B 104.4(16)
C11 C18 H18C 108.4(16)
H18A C18 H18C 110.2(19)
H18B C18 H18C 110(2)

loop_
_geom_bond_atom_site_label_1
_geom_bond_atom_site_label_2
_geom_bond_distance
Br C4 1.8944(15)
S O2 1.4346(10)
S O1 1.4448(10)
S N1 1.5996(12)
S C1 1.7740(14)
N1 C7 1.4897(17)
N1 H1A 0.82(2)
C1 C6 1.388(2)
C1 C2 1.392(2)
C2 C3 1.390(2)
C2 H2A 0.93(2)
C3 C4 1.387(2)
C3 H3A 0.99(2)
C4 C5 1.386(2)
C5 C6 1.388(2)
C5 H5A 0.95(2)
C6 H6A 0.96(2)
C7 C13 1.5306(19)
C7 C12 1.5331(19)
C7 C8 1.5353(18)
C8 C9 1.5347(19)
C8 H8A 0.993(18)
C8 H8B 0.972(19)
C9 C16 1.528(2)
C9 C10 1.529(2)
C9 H9A 0.979(19)
C10 C11 1.5388(19)
C10 H10A 0.987(18)
C10 H10B 0.994(19)
C11 C18 1.524(2)
C11 C15 1.533(2)
C11 C12 1.5392(19)
C12 H12A 0.984(18)
C12 H12B 0.985(19)
C13 C14 1.5366(19)
C13 H13A 1.00(2)
C13 H13B 0.98(2)
C14 C17 1.524(2)
C14 C16 1.535(2)
C14 C15 1.536(2)
C15 H15A 0.938(19)
C15 H15B 0.98(2)
C16 H16A 0.97(2)
C16 H16B 0.99(2)
C17 H17A 1.01(2)
C17 H17B 0.98(2)
C17 H17C 0.97(2)
C18 H18A 1.04(2)
C18 H18B 1.00(2)
C18 H18C 0.93(3)

loop_
_geom_hbond_atom_site_label_D
_geom_hbond_atom_site_label_H
_geom_hbond_atom_site_label_A
_geom_hbond_distance_DH
_geom_hbond_distance_HA
_geom_hbond_distance_DA
_geom_hbond_angle_DHA
_geom_hbond_site_symmetry_A
N1 H1A O1 0.82(2) 2.07(2) 2.8845(15) 168(2) 3_568
C12 H12A O2 0.984(18) 2.544(18) 3.1917(17) 123.3(13) .

loop_
_geom_torsion_atom_site_label_1
_geom_torsion_atom_site_label_2
_geom_torsion_atom_site_label_3
_geom_torsion_atom_site_label_4
_geom_torsion
O2 S N1 C7 41.21(13)
O1 S N1 C7 170.22(11)
C1 S N1 C7 -75.43(13)
O2 S C1 C6 11.91(13)
O1 S C1 C6 -115.54(12)
N1 S C1 C6 130.74(12)
O2 S C1 C2 -169.17(11)
O1 S C1 C2 63.38(13)
N1 S C1 C2 -50.34(13)
C6 C1 C2 C3 -0.5(2)
S C1 C2 C3 -179.36(12)
C1 C2 C3 C4 0.8(2)
C2 C3 C4 C5 -0.4(2)
C2 C3 C4 Br 179.90(12)
C3 C4 C5 C6 -0.3(2)
Br C4 C5 C6 179.38(12)
C2 C1 C6 C5 -0.3(2)
S C1 C6 C5 178.64(12)
C4 C5 C6 C1 0.6(2)
S N1 C7 C13 165.07(10)
S N1 C7 C12 -76.87(14)
S N1 C7 C8 45.85(16)
N1 C7 C8 C9 177.46(11)
C13 C7 C8 C9 60.13(14)
C12 C7 C8 C9 -59.61(15)
C7 C8 C9 C16 -59.98(15)
C7 C8 C9 C10 60.35(15)
C16 C9 C10 C11 59.17(15)
C8 C9 C10 C11 -61.15(15)
C9 C10 C11 C18 -179.74(13)
C9 C10 C11 C15 -58.06(15)
C9 C10 C11 C12 59.57(15)
N1 C7 C12 C11 -176.28(11)
C13 C7 C12 C11 -60.23(14)
C8 C7 C12 C11 59.48(14)
C18 C11 C12 C7 -179.69(12)
C15 C11 C12 C7 58.97(14)
C10 C11 C12 C7 -58.61(15)
N1 C7 C13 C14 178.23(11)
C12 C7 C13 C14 59.57(14)
C8 C7 C13 C14 -60.50(15)
C7 C13 C14 C17 -179.81(14)
C7 C13 C14 C16 59.14(15)
C7 C13 C14 C15 -58.04(15)
C18 C11 C15 C14 -179.04(12)
C10 C11 C15 C14 59.34(14)
C12 C11 C15 C14 -58.16(14)
C17 C14 C15 C11 179.52(12)
C16 C14 C15 C11 -59.79(15)
C13 C14 C15 C11 57.92(15)
C10 C9 C16 C14 -60.18(15)
C8 C9 C16 C14 59.87(15)
C17 C14 C16 C9 -179.72(13)
C15 C14 C16 C9 59.42(15)
C13 C14 C16 C9 -58.68(15)
